data_1548663
loop_
_publ_author_name
'Tupikina, Elena Yu.'
'Bodensteiner, Michael'
'Tolstoy, Peter M.'
'Denisov, Gleb S.'
'Shenderovich, Ilya G.'

_publ_section_title
;
 P&#x2550;O Moiety as an Ambidextrous Hydrogen Bond Acceptor
;
_journal_name_full 'The Journal of Physical Chemistry C'
_journal_paper_doi 10.1021/acs.jpcc.7b11299
_journal_year 2018
_chemical_formula_moiety '2(C18 H15 O P), H3 O4 P'
_chemical_formula_sum 'C36 H33 O6 P3'
_chemical_formula_weight 654.53
_space_group_crystal_system triclinic
_space_group_IT_number 2
_space_group_name_Hall '-P 1'
_space_group_name_H-M_alt 'P -1'
_symmetry_space_group_name_Hall '-P 1'
_symmetry_space_group_name_H-M 'P -1'
_atom_sites_solution_hydrogens mixed
_atom_sites_solution_primary dual
_audit_creation_date 2017-09-21
_audit_creation_method
;
Olex2 1.2-alpha
(compiled 2017.08.10 svn.r3458 for OlexSys, GUI svn.r5381)
;
_cell_angle_alpha 87.898(5)
_cell_angle_beta 88.392(5)
_cell_angle_gamma 66.732(5)
_cell_formula_units_Z 4
_cell_length_a 12.8859(7)
_cell_length_b 16.1958(8)
_cell_length_c 16.3976(11)
_cell_measurement_reflns_used 11170
_cell_measurement_temperature 122.97(11)
_cell_measurement_theta_max 32.1590
_cell_measurement_theta_min 3.6560
_cell_volume 3141.3(3)
_computing_cell_refinement 'CrysAlisPro 1.171.39.28e (Rigaku OD, 2015)'
_computing_data_collection 'CrysAlisPro 1.171.39.28e (Rigaku OD, 2015)'
_computing_data_reduction 'CrysAlisPro 1.171.39.28e (Rigaku OD, 2015)'
_computing_molecular_graphics 'Olex2 (Dolomanov et al., 2009)'
_computing_publication_material 'Olex2 (Dolomanov et al., 2009)'
_computing_structure_refinement 'ShelXL (Sheldrick, 2015)'
_computing_structure_solution 'ShelXT (Sheldrick, 2015)'
_diffrn_ambient_environment N~2~
_diffrn_ambient_temperature 122.97(11)
_diffrn_detector 'CCD plate'
_diffrn_detector_area_resol_mean 7.9851
_diffrn_detector_type Eos
_diffrn_measured_fraction_theta_full 0.979
_diffrn_measured_fraction_theta_max 0.975
_diffrn_measurement_details
;
List of Runs (angles in degrees, time in seconds):

  # Type    Start    End  Width  t~exp~   \w     \q     \k     \f   Frames
--------------------------------------------------------------------------
  1  \w    -20.00  68.00   0.50  175.00    --   26.19 -99.00 -60.00  176
  2  \w      6.00  44.00   0.50  175.00    --   26.19  57.00-180.00   76
  3  \w    -41.00  63.00   0.50  175.00    --   26.19 -19.00 120.00  208
  4  \w     28.00  73.00   0.50  175.00    --   26.19-108.00-133.00   90
  5  \w     -4.00  96.00   0.50  175.00    --   26.19  77.00  60.00  200
;
_diffrn_measurement_device 'four-circle diffractometer'
_diffrn_measurement_device_type 'SuperNova, Single source at offset/far, Eos'
_diffrn_measurement_method '\w scans'
_diffrn_orient_matrix_type 'CrysAlisPro convention (1999,Acta A55,543-557)'
_diffrn_orient_matrix_UB_11 0.0593678000
_diffrn_orient_matrix_UB_12 -0.0145905000
_diffrn_orient_matrix_UB_13 0.0037470000
_diffrn_orient_matrix_UB_21 0.0072103000
_diffrn_orient_matrix_UB_22 -0.0100327000
_diffrn_orient_matrix_UB_23 -0.0420748000
_diffrn_orient_matrix_UB_31 -0.0042880000
_diffrn_orient_matrix_UB_32 0.0442574000
_diffrn_orient_matrix_UB_33 -0.0096244000
_diffrn_radiation_monochromator mirror
_diffrn_radiation_probe x-ray
_diffrn_radiation_type MoK\a
_diffrn_radiation_wavelength 0.71073
_diffrn_reflns_av_unetI/netI 0.0794
_diffrn_reflns_Laue_measured_fraction_full 0.979
_diffrn_reflns_Laue_measured_fraction_max 0.975
_diffrn_reflns_limit_h_max 16
_diffrn_reflns_limit_h_min -16
_diffrn_reflns_limit_k_max 20
_diffrn_reflns_limit_k_min -20
_diffrn_reflns_limit_l_max 20
_diffrn_reflns_limit_l_min -1
_diffrn_reflns_number 12525
_diffrn_reflns_point_group_measured_fraction_full 0.979
_diffrn_reflns_point_group_measured_fraction_max 0.975
_diffrn_reflns_theta_full 25.242
_diffrn_reflns_theta_max 26.416
_diffrn_reflns_theta_min 3.163
_diffrn_source 'micro-focus sealed X-ray tube'
_diffrn_source_type 'SuperNova (Mo) X-ray Source'
_exptl_absorpt_coefficient_mu 0.237
_exptl_absorpt_correction_T_max 1.00000
_exptl_absorpt_correction_T_min 0.69280
_exptl_absorpt_correction_type multi-scan
_exptl_absorpt_process_details
;
CrysAlisPro 1.171.39.28e (Rigaku Oxford Diffraction, 2015)
Empirical absorption correction using spherical harmonics,
 implemented in SCALE3 ABSPACK scaling algorithm.
;
_exptl_crystal_colour colourless
_exptl_crystal_colour_primary colourless
_exptl_crystal_density_diffrn 1.384
_exptl_crystal_description block
_exptl_crystal_F_000 1368
_exptl_crystal_size_max 0.12
_exptl_crystal_size_mid 0.11
_exptl_crystal_size_min 0.1
_refine_diff_density_max 0.998
_refine_diff_density_min -0.536
_refine_diff_density_rms 0.104
_refine_ls_extinction_method none
_refine_ls_goodness_of_fit_ref 1.129
_refine_ls_hydrogen_treatment mixed
_refine_ls_matrix_type full
_refine_ls_number_parameters 836
_refine_ls_number_reflns 12525
_refine_ls_number_restraints 0
_refine_ls_restrained_S_all 1.129
_refine_ls_R_factor_all 0.0867
_refine_ls_R_factor_gt 0.0740
_refine_ls_shift/su_max 0.000
_refine_ls_shift/su_mean 0.000
_refine_ls_structure_factor_coef Fsqd
_refine_ls_weighting_details 'w=1/[\s^2^(Fo^2^)+(0.0663P)^2^+7.6589P] where P=(Fo^2^+2Fc^2^)/3'
_refine_ls_weighting_scheme calc
_refine_ls_wR_factor_gt 0.1930
_refine_ls_wR_factor_ref 0.2023
_reflns_Friedel_coverage 0.000
_reflns_number_gt 10490
_reflns_number_total 12525
_reflns_threshold_expression 'I > 2\s(I)'
_cod_data_source_file jp7b11299_si_003.cif
_cod_data_source_block ilya_sn2_neu_tw
_cod_database_code 1548663
_shelx_shelxl_version_number 2017/1
_chemical_oxdiff_formula 'C18 H18 P2 O4'
_chemical_oxdiff_usercomment 'Ilya Shenderovich'
_shelx_space_group_comment
;
The symmetry employed for this shelxl refinement is uniquely defined
by the following loop, which should always be used as a source of
symmetry information in preference to the above space-group names.
They are only intended as comments.
;
_shelx_estimated_absorpt_t_max 0.977
_shelx_estimated_absorpt_t_min 0.972
_reflns_odcompleteness_completeness 96.98
_reflns_odcompleteness_iscentric 1
_reflns_odcompleteness_theta 30.44
_olex2_refinement_description
;
1. Twinned data refinement
 Scales: 0.751(2)
 0.249(2)
2. Fixed Uiso
 At 1.2 times of:
  All C(H) groups
3.a Aromatic/amide H refined with riding coordinates:
 C00J(H00J), C00M(H00M), C00N(H00N), C00P(H00P), C00Q(H00Q), C00S(H00S),
 C00U(H00U), C00Y(H00Y), C00Z(H00Z), C011(H011), C013(H013), C014(H014),
 C016(H016), C017(H017), C018(H018), C019(H019), C01B(H01B), C01C(H01C),
 C01D(H01D), C01E(H01E), C01F(H01F), C01G(H01G), C01H(H01H), C01I(H01I),
 C01J(H01J), C01K(H01K), C01L(H01L), C01M(H01M), C01N(H01N), C01O(H01O),
 C01P(H01P), C01Q(H01Q), C01R(H01R), C01S(H01S), C01T(H01T), C01U(H01U),
 C01V(H01V), C01W(H01W), C01X(H01X), C01Y(H01Y), C01Z(H01Z), C020(H020),
 C021(H021), C022(H022), C023(H023), C024(H024), C025(H025), C026(H026),
 C027(H027), C028(H028), C029(H029), C02A(H02A), C02B(H02B), C02C(H02C),
 C02D(H02D), C02E(H02E), C02F(H02F), C02G(H02G), C02H(H02H), C02I(H02I)
;
_olex2_submission_special_instructions 'No special instructions were received'
_oxdiff_exptl_absorpt_empirical_details
;
Empirical correction (ABSPACK) includes:
- Absorption correction using spherical harmonics
- Frame scaling
;
_oxdiff_exptl_absorpt_empirical_full_max 1.529
_oxdiff_exptl_absorpt_empirical_full_min 0.717

loop_
_space_group_symop_operation_xyz
'x, y, z'
'-x, -y, -z'

loop_
_atom_site_label
_atom_site_type_symbol
_atom_site_fract_x
_atom_site_fract_y
_atom_site_fract_z
_atom_site_U_iso_or_equiv
_atom_site_adp_type
_atom_site_occupancy
_atom_site_site_symmetry_order
_atom_site_calc_flag
_atom_site_refinement_flags_posn
P001 P 0.74388(9) 0.84722(7) 0.90067(7) 0.0153(2) Uani 1 1 d .
P002 P 0.15247(9) 0.89894(7) 0.68314(7) 0.0159(2) Uani 1 1 d .
P003 P 0.73278(9) 0.63884(7) 0.39396(6) 0.0139(2) Uani 1 1 d .
P004 P 0.51203(9) 0.88742(7) 0.56122(7) 0.0177(2) Uani 1 1 d .
P005 P 0.66334(9) 0.38412(7) 0.80784(7) 0.0150(2) Uani 1 1 d .
P006 P 0.99169(9) 0.39297(7) 0.93685(7) 0.0160(2) Uani 1 1 d .
O007 O 0.6685(2) 0.67761(19) 0.46990(18) 0.0186(6) Uani 1 1 d .
O008 O 0.7809(3) 0.8066(2) 0.98336(18) 0.0216(7) Uani 1 1 d .
O009 O 1.0771(3) 0.4320(2) 0.9226(2) 0.0240(7) Uani 1 1 d .
O00A O 0.2500(2) 0.8642(2) 0.62510(19) 0.0213(7) Uani 1 1 d .
O00B O 0.4505(3) 0.9180(2) 0.48319(19) 0.0222(7) Uani 1 1 d .
O00C O 0.7652(2) 0.34494(19) 0.86067(19) 0.0202(7) Uani 1 1 d .
O00D O 1.0395(3) 0.2890(2) 0.9428(2) 0.0261(8) Uani 1 1 d .
O00E O 0.9216(3) 0.4256(2) 1.0158(2) 0.0258(7) Uani 1 1 d .
O00F O 0.6360(2) 0.8189(2) 0.5498(2) 0.0216(7) Uani 1 1 d .
O00G O 0.9110(3) 0.4158(2) 0.8641(2) 0.0253(7) Uani 1 1 d .
O00H O 0.5224(3) 0.9639(2) 0.6087(2) 0.0276(8) Uani 1 1 d .
O00I O 0.4569(3) 0.8395(2) 0.6188(2) 0.0319(8) Uani 1 1 d .
C00J C 0.7137(3) 0.6922(3) 0.2279(3) 0.0174(8) Uani 1 1 d .
H00J H 0.757834 0.632947 0.215126 0.021 Uiso 1 1 calc R
C00K C 0.6391(3) 0.4959(3) 0.7716(3) 0.0169(8) Uani 1 1 d .
C00L C 0.6813(3) 0.7142(3) 0.3082(3) 0.0148(8) Uani 1 1 d .
C00M C 0.6525(4) 0.5093(3) 0.4302(3) 0.0212(9) Uani 1 1 d .
H00M H 0.611004 0.548817 0.470119 0.025 Uiso 1 1 calc R
C00N C 0.8538(4) 1.0457(3) 0.9331(3) 0.0290(11) Uani 1 1 d .
H00N H 0.901620 1.056224 0.968989 0.035 Uiso 1 1 calc R
C00O C 0.8136(3) 0.7697(3) 0.8217(3) 0.0166(8) Uani 1 1 d .
C00P C 0.9552(4) 0.5986(3) 0.3368(3) 0.0194(9) Uani 1 1 d .
H00P H 0.929770 0.596205 0.284755 0.023 Uiso 1 1 calc R
C00Q C 0.5327(4) 0.8863(3) 0.9621(3) 0.0214(9) Uani 1 1 d .
H00Q H 0.569157 0.874099 1.011999 0.026 Uiso 1 1 calc R
C00R C 0.7689(3) 0.9489(3) 0.8855(3) 0.0184(9) Uani 1 1 d .
C00S C 0.8400(4) 0.9652(3) 0.9387(3) 0.0238(10) Uani 1 1 d .
H00S H 0.878320 0.921954 0.978226 0.029 Uiso 1 1 calc R
C00T C 0.5381(4) 0.3921(3) 0.8630(3) 0.0179(9) Uani 1 1 d .
C00U C 0.6437(4) 0.4276(3) 0.4236(3) 0.0291(11) Uani 1 1 d .
H00U H 0.596731 0.411998 0.459370 0.035 Uiso 1 1 calc R
C00V C 0.7228(3) 0.5327(3) 0.3774(3) 0.0167(8) Uani 1 1 d .
C00W C 0.1303(4) 1.0079(3) 0.7195(3) 0.0188(9) Uani 1 1 d .
C00X C 0.6792(4) 0.3171(3) 0.7203(3) 0.0176(9) Uani 1 1 d .
C00Y C 0.9185(4) 0.6235(3) 0.4796(3) 0.0209(9) Uani 1 1 d .
H00Y H 0.868662 0.636327 0.523988 0.025 Uiso 1 1 calc R
C00Z C 0.7842(4) 0.4733(3) 0.3181(3) 0.0193(9) Uani 1 1 d .
H00Z H 0.832073 0.488222 0.282563 0.023 Uiso 1 1 calc R
C010 C 0.5946(3) 0.8788(3) 0.8904(3) 0.0166(8) Uani 1 1 d .
C011 C -0.0802(4) 0.9771(3) 0.6541(3) 0.0229(9) Uani 1 1 d .
H011 H -0.085977 1.017492 0.694536 0.027 Uiso 1 1 calc R
C012 C 0.8805(3) 0.6179(3) 0.4026(3) 0.0158(8) Uani 1 1 d .
C013 C 0.7042(4) 0.3695(3) 0.3644(3) 0.0275(11) Uani 1 1 d .
H013 H 0.697766 0.314655 0.359877 0.033 Uiso 1 1 calc R
C014 C 0.7116(4) 1.0150(3) 0.8271(3) 0.0227(9) Uani 1 1 d .
H014 H 0.662886 1.005137 0.791593 0.027 Uiso 1 1 calc R
C015 C 0.1710(4) 0.8256(3) 0.7715(3) 0.0172(8) Uani 1 1 d .
C016 C 0.5880(4) 0.3172(3) 0.6765(3) 0.0222(9) Uani 1 1 d .
H016 H 0.514534 0.350366 0.694453 0.027 Uiso 1 1 calc R
C017 C 0.5385(4) 0.8966(3) 0.8165(3) 0.0193(9) Uani 1 1 d .
H017 H 0.579136 0.890740 0.767707 0.023 Uiso 1 1 calc R
C018 C 0.2807(4) 0.7757(3) 0.7976(3) 0.0215(9) Uani 1 1 d .
H018 H 0.341680 0.779302 0.768326 0.026 Uiso 1 1 calc R
C019 C 0.0990(4) 0.7653(3) 0.8839(3) 0.0279(10) Uani 1 1 d .
H019 H 0.038053 0.761629 0.913188 0.033 Uiso 1 1 calc R
C01A C 0.0240(4) 0.9107(3) 0.6342(3) 0.0171(8) Uani 1 1 d .
C01B C 0.3393(4) 0.4658(3) 0.8925(3) 0.0247(10) Uani 1 1 d .
H01B H 0.269497 0.511853 0.881891 0.030 Uiso 1 1 calc R
C01C C 0.8611(4) 0.7318(3) 0.6827(3) 0.0248(10) Uani 1 1 d .
H01C H 0.860358 0.749106 0.627947 0.030 Uiso 1 1 calc R
C01D C 0.4328(4) 0.4607(3) 0.8469(3) 0.0215(9) Uani 1 1 d .
H01D H 0.425902 0.502984 0.805207 0.026 Uiso 1 1 calc R
C01E C 0.6122(4) 0.8027(3) 0.3263(3) 0.0223(9) Uani 1 1 d .
H01E H 0.588518 0.817864 0.379817 0.027 Uiso 1 1 calc R
C01F C 1.0673(4) 0.5829(3) 0.3483(3) 0.0256(10) Uani 1 1 d .
H01F H 1.117908 0.567878 0.304349 0.031 Uiso 1 1 calc R
C01G C -0.1763(4) 0.9828(3) 0.6130(3) 0.0236(10) Uani 1 1 d .
H01G H -0.246379 1.026834 0.626729 0.028 Uiso 1 1 calc R
C01H C 0.0318(4) 0.8505(3) 0.5732(3) 0.0225(9) Uani 1 1 d .
H01H H 0.101268 0.805650 0.559847 0.027 Uiso 1 1 calc R
C01I C 0.6272(4) 0.5226(3) 0.6905(3) 0.0236(10) Uani 1 1 d .
H01I H 0.628124 0.482437 0.651086 0.028 Uiso 1 1 calc R
C01J C 0.0806(4) 0.8190(3) 0.8146(3) 0.0230(9) Uani 1 1 d .
H01J H 0.007307 0.850934 0.796563 0.028 Uiso 1 1 calc R
C01K C 0.2085(4) 0.7165(3) 0.9107(3) 0.0281(11) Uani 1 1 d .
H01K H 0.220713 0.680623 0.957963 0.034 Uiso 1 1 calc R
C01L C 0.3488(4) 0.4030(3) 0.9540(3) 0.0250(10) Uani 1 1 d .
H01L H 0.285387 0.406222 0.984374 0.030 Uiso 1 1 calc R
C01M C 0.8639(4) 0.6793(3) 0.8445(3) 0.0213(9) Uani 1 1 d .
H01M H 0.864530 0.661667 0.899190 0.026 Uiso 1 1 calc R
C01N C 0.1609(4) 1.0646(3) 0.6684(3) 0.0270(10) Uani 1 1 d .
H01N H 0.195300 1.044494 0.618166 0.032 Uiso 1 1 calc R
C01O C 0.6063(4) 0.2682(3) 0.6066(3) 0.0266(10) Uani 1 1 d .
H01O H 0.545282 0.269292 0.576945 0.032 Uiso 1 1 calc R
C01P C 0.8064(4) 0.2166(3) 0.6236(3) 0.0258(10) Uani 1 1 d .
H01P H 0.879656 0.183018 0.605561 0.031 Uiso 1 1 calc R
C01Q C 0.7151(4) 0.2177(3) 0.5806(3) 0.0264(10) Uani 1 1 d .
H01Q H 0.727109 0.184057 0.533885 0.032 Uiso 1 1 calc R
C01R C 0.4532(4) 0.3350(3) 0.9704(3) 0.0261(10) Uani 1 1 d .
H01R H 0.459792 0.292544 1.011868 0.031 Uiso 1 1 calc R
C01S C 0.8133(4) 0.7957(3) 0.7406(3) 0.0213(9) Uani 1 1 d .
H01S H 0.780787 0.856261 0.725146 0.026 Uiso 1 1 calc R
C01T C 1.0302(4) 0.6101(3) 0.4910(3) 0.0276(10) Uani 1 1 d .
H01T H 1.054925 0.614942 0.542627 0.033 Uiso 1 1 calc R
C01U C 0.7884(4) 0.2657(3) 0.6936(3) 0.0205(9) Uani 1 1 d .
H01U H 0.849723 0.264300 0.722968 0.025 Uiso 1 1 calc R
C01V C 0.1408(5) 1.1508(3) 0.6914(3) 0.0319(12) Uani 1 1 d .
H01V H 0.160251 1.188918 0.656196 0.038 Uiso 1 1 calc R
C01W C 0.0810(4) 1.0381(3) 0.7947(3) 0.0236(10) Uani 1 1 d .
H01W H 0.060796 1.000339 0.829905 0.028 Uiso 1 1 calc R
C01X C 0.9102(4) 0.6422(3) 0.7057(3) 0.0243(10) Uani 1 1 d .
H01X H 0.941832 0.599299 0.666088 0.029 Uiso 1 1 calc R
C01Y C 0.0918(4) 1.1807(3) 0.7665(3) 0.0269(11) Uani 1 1 d .
H01Y H 0.079495 1.238433 0.782314 0.032 Uiso 1 1 calc R
C01Z C -0.1684(4) 0.9243(3) 0.5528(3) 0.0264(10) Uani 1 1 d .
H01Z H -0.232812 0.929110 0.525404 0.032 Uiso 1 1 calc R
C020 C 0.3625(4) 0.9309(3) 0.8865(3) 0.0276(11) Uani 1 1 d .
H020 H 0.284388 0.949479 0.885081 0.033 Uiso 1 1 calc R
C021 C 0.9129(4) 0.6156(3) 0.7861(3) 0.0246(10) Uani 1 1 d .
H021 H 0.947514 0.555019 0.801216 0.029 Uiso 1 1 calc R
C022 C -0.0646(4) 0.8580(3) 0.5326(3) 0.0278(10) Uani 1 1 d .
H022 H -0.059518 0.818245 0.491674 0.033 Uiso 1 1 calc R
C023 C 1.1042(4) 0.5895(3) 0.4258(3) 0.0288(11) Uani 1 1 d .
H023 H 1.179340 0.579987 0.433374 0.035 Uiso 1 1 calc R
C024 C 0.4228(4) 0.9229(3) 0.8152(3) 0.0269(10) Uani 1 1 d .
H024 H 0.385740 0.935132 0.765629 0.032 Uiso 1 1 calc R
C025 C 0.6806(4) 0.7582(3) 0.1668(3) 0.0219(9) Uani 1 1 d .
H025 H 0.703327 0.743415 0.113075 0.026 Uiso 1 1 calc R
C026 C 0.6105(4) 0.6697(3) 0.7253(3) 0.0268(10) Uani 1 1 d .
H026 H 0.601907 0.727796 0.709584 0.032 Uiso 1 1 calc R
C027 C 0.6200(4) 0.6441(3) 0.8064(3) 0.0264(10) Uani 1 1 d .
H027 H 0.616624 0.685209 0.845569 0.032 Uiso 1 1 calc R
C028 C 0.0616(4) 1.1248(3) 0.8175(3) 0.0271(10) Uani 1 1 d .
H028 H 0.027801 1.145116 0.867846 0.032 Uiso 1 1 calc R
C029 C 0.6346(4) 0.5574(3) 0.8300(3) 0.0233(10) Uani 1 1 d .
H029 H 0.641419 0.540224 0.884946 0.028 Uiso 1 1 calc R
C02A C 0.7265(4) 1.0949(3) 0.8216(3) 0.0274(10) Uani 1 1 d .
H02A H 0.688811 1.138190 0.782024 0.033 Uiso 1 1 calc R
C02B C 0.7742(4) 0.3921(3) 0.3119(3) 0.0244(10) Uani 1 1 d .
H02B H 0.815044 0.352481 0.271887 0.029 Uiso 1 1 calc R
C02C C 0.4163(4) 0.9118(3) 0.9602(3) 0.0278(10) Uani 1 1 d .
H02C H 0.375191 0.916005 1.008452 0.033 Uiso 1 1 calc R
C02D C 0.2991(4) 0.7214(3) 0.8665(3) 0.0277(11) Uani 1 1 d .
H02D H 0.372431 0.687907 0.883575 0.033 Uiso 1 1 calc R
C02E C 0.6141(5) 0.8453(3) 0.1855(3) 0.0297(11) Uani 1 1 d .
H02E H 0.592496 0.889551 0.144250 0.036 Uiso 1 1 calc R
C02F C 0.7978(4) 1.1105(3) 0.8751(3) 0.0312(11) Uani 1 1 d .
H02F H 0.807642 1.164399 0.871769 0.037 Uiso 1 1 calc R
C02G C 0.5477(4) 0.3302(3) 0.9252(3) 0.0211(9) Uani 1 1 d .
H02G H 0.617809 0.285094 0.936948 0.025 Uiso 1 1 calc R
C02H C 0.6138(4) 0.6096(3) 0.6675(3) 0.0304(11) Uani 1 1 d .
H02H H 0.606986 0.627133 0.612631 0.036 Uiso 1 1 calc R
C02I C 0.5791(5) 0.8679(3) 0.2645(3) 0.0313(12) Uani 1 1 d .
H02I H 0.533146 0.927036 0.276456 0.038 Uiso 1 1 calc R
H00F H 0.643(5) 0.772(4) 0.521(4) 0.044(17) Uiso 1 1 d .
H00E H 0.933(5) 0.470(4) 1.031(4) 0.040(17) Uiso 1 1 d .
H00D H 1.096(6) 0.266(4) 0.970(4) 0.05(2) Uiso 1 1 d .
H00I H 0.384(6) 0.854(5) 0.624(5) 0.07(2) Uiso 1 1 d .
H00G H 0.870(5) 0.389(4) 0.862(4) 0.034(16) Uiso 1 1 d .
H00H H 0.545(5) 1.001(4) 0.575(4) 0.051(19) Uiso 1 1 d .

loop_
_atom_site_aniso_label
_atom_site_aniso_U_11
_atom_site_aniso_U_22
_atom_site_aniso_U_33
_atom_site_aniso_U_23
_atom_site_aniso_U_13
_atom_site_aniso_U_12
P001 0.0143(5) 0.0143(5) 0.0148(5) 0.0001(4) -0.0025(4) -0.0027(4)
P002 0.0135(5) 0.0159(5) 0.0193(6) -0.0022(4) 0.0012(4) -0.0068(4)
P003 0.0147(5) 0.0121(5) 0.0136(5) -0.0017(4) -0.0008(4) -0.0038(4)
P004 0.0157(5) 0.0154(5) 0.0198(6) -0.0008(4) 0.0003(4) -0.0037(4)
P005 0.0126(5) 0.0139(5) 0.0184(6) 0.0010(4) -0.0041(4) -0.0051(4)
P006 0.0133(5) 0.0145(5) 0.0198(6) -0.0007(4) -0.0035(4) -0.0047(4)
O007 0.0203(15) 0.0154(14) 0.0175(16) -0.0037(11) 0.0018(12) -0.0042(12)
O008 0.0200(16) 0.0221(15) 0.0162(16) 0.0034(12) -0.0040(12) -0.0014(13)
O009 0.0199(16) 0.0253(16) 0.0313(19) -0.0102(14) 0.0032(13) -0.0130(14)
O00A 0.0171(15) 0.0248(16) 0.0230(17) -0.0050(13) 0.0057(12) -0.0093(13)
O00B 0.0226(16) 0.0222(15) 0.0212(17) 0.0018(12) -0.0051(13) -0.0082(13)
O00C 0.0162(15) 0.0210(15) 0.0235(17) 0.0037(12) -0.0088(12) -0.0072(12)
O00D 0.0215(17) 0.0150(15) 0.039(2) -0.0030(13) -0.0141(15) -0.0032(13)
O00E 0.0295(18) 0.0252(17) 0.0281(19) -0.0086(14) 0.0089(14) -0.0165(15)
O00F 0.0145(15) 0.0188(15) 0.0298(18) -0.0077(13) -0.0002(13) -0.0042(13)
O00G 0.0252(17) 0.0259(17) 0.0308(19) 0.0083(14) -0.0142(14) -0.0165(15)
O00H 0.041(2) 0.0189(15) 0.0217(18) -0.0030(13) -0.0007(15) -0.0105(15)
O00I 0.0165(17) 0.0345(19) 0.040(2) 0.0176(16) -0.0049(15) -0.0065(15)
C00J 0.018(2) 0.0174(19) 0.017(2) -0.0026(16) -0.0021(16) -0.0059(17)
C00K 0.0128(19) 0.0155(19) 0.022(2) 0.0033(16) -0.0035(16) -0.0051(16)
C00L 0.0143(19) 0.0125(18) 0.017(2) 0.0006(15) -0.0043(16) -0.0047(16)
C00M 0.021(2) 0.021(2) 0.023(2) -0.0016(17) -0.0016(18) -0.0096(18)
C00N 0.020(2) 0.034(3) 0.038(3) -0.014(2) 0.004(2) -0.015(2)
C00O 0.015(2) 0.0149(19) 0.021(2) -0.0021(16) -0.0017(16) -0.0067(16)
C00P 0.022(2) 0.017(2) 0.020(2) -0.0034(16) -0.0007(17) -0.0085(18)
C00Q 0.019(2) 0.023(2) 0.021(2) -0.0033(17) -0.0017(17) -0.0067(18)
C00R 0.014(2) 0.018(2) 0.019(2) -0.0067(16) 0.0021(16) -0.0007(17)
C00S 0.016(2) 0.028(2) 0.024(2) -0.0046(19) -0.0016(18) -0.0047(19)
C00T 0.017(2) 0.0170(19) 0.019(2) -0.0040(16) -0.0033(17) -0.0063(17)
C00U 0.026(2) 0.024(2) 0.044(3) 0.005(2) -0.002(2) -0.017(2)
C00V 0.0135(19) 0.0122(18) 0.022(2) 0.0021(16) -0.0070(16) -0.0022(16)
C00W 0.016(2) 0.0159(19) 0.024(2) 0.0005(17) -0.0061(17) -0.0057(17)
C00X 0.019(2) 0.0118(18) 0.021(2) 0.0000(16) -0.0022(17) -0.0050(16)
C00Y 0.023(2) 0.021(2) 0.019(2) -0.0021(17) -0.0023(18) -0.0095(18)
C00Z 0.018(2) 0.0162(19) 0.024(2) -0.0042(17) -0.0008(17) -0.0062(17)
C010 0.014(2) 0.0127(18) 0.023(2) -0.0018(16) -0.0013(16) -0.0050(16)
C011 0.018(2) 0.023(2) 0.027(3) -0.0038(18) -0.0010(18) -0.0069(18)
C012 0.017(2) 0.0130(18) 0.018(2) 0.0008(15) -0.0035(16) -0.0069(16)
C013 0.030(3) 0.016(2) 0.038(3) -0.0012(19) -0.006(2) -0.011(2)
C014 0.023(2) 0.022(2) 0.021(2) -0.0006(17) 0.0011(18) -0.0072(19)
C015 0.019(2) 0.0128(18) 0.019(2) -0.0013(16) -0.0016(17) -0.0056(17)
C016 0.014(2) 0.024(2) 0.028(2) -0.0057(18) -0.0002(18) -0.0062(18)
C017 0.019(2) 0.0160(19) 0.023(2) -0.0018(16) -0.0033(17) -0.0067(17)
C018 0.016(2) 0.020(2) 0.030(3) -0.0025(18) -0.0027(18) -0.0085(18)
C019 0.025(2) 0.027(2) 0.032(3) 0.003(2) 0.003(2) -0.011(2)
C01A 0.018(2) 0.0158(19) 0.018(2) 0.0028(16) 0.0002(16) -0.0078(17)
C01B 0.019(2) 0.024(2) 0.028(3) -0.0075(19) 0.0004(19) -0.0041(19)
C01C 0.029(2) 0.026(2) 0.017(2) 0.0002(18) 0.0035(18) -0.008(2)
C01D 0.019(2) 0.022(2) 0.022(2) -0.0006(18) -0.0003(18) -0.0070(18)
C01E 0.024(2) 0.020(2) 0.018(2) -0.0043(17) 0.0004(18) -0.0027(18)
C01F 0.019(2) 0.027(2) 0.030(3) -0.0040(19) 0.0022(19) -0.0085(19)
C01G 0.016(2) 0.028(2) 0.027(2) 0.0037(19) -0.0007(18) -0.0093(19)
C01H 0.021(2) 0.023(2) 0.023(2) -0.0026(18) 0.0005(18) -0.0090(19)
C01I 0.028(2) 0.021(2) 0.024(2) -0.0027(18) -0.0018(19) -0.0112(19)
C01J 0.019(2) 0.023(2) 0.027(2) 0.0018(18) 0.0013(18) -0.0087(18)
C01K 0.035(3) 0.024(2) 0.024(3) 0.0070(19) -0.007(2) -0.012(2)
C01L 0.021(2) 0.031(2) 0.027(3) -0.0086(19) 0.0032(19) -0.014(2)
C01M 0.023(2) 0.018(2) 0.019(2) 0.0023(17) -0.0042(18) -0.0044(18)
C01N 0.035(3) 0.026(2) 0.023(2) 0.0003(19) 0.000(2) -0.015(2)
C01O 0.026(2) 0.029(2) 0.028(3) -0.004(2) -0.006(2) -0.014(2)
C01P 0.020(2) 0.023(2) 0.033(3) -0.0044(19) 0.0061(19) -0.0065(19)
C01Q 0.031(3) 0.023(2) 0.027(3) -0.0063(19) 0.002(2) -0.013(2)
C01R 0.031(3) 0.028(2) 0.021(2) 0.0023(19) 0.0028(19) -0.014(2)
C01S 0.018(2) 0.017(2) 0.023(2) 0.0032(17) 0.0033(18) -0.0025(17)
C01T 0.029(3) 0.033(3) 0.024(3) 0.001(2) -0.012(2) -0.016(2)
C01U 0.014(2) 0.024(2) 0.025(2) 0.0009(18) -0.0012(17) -0.0085(18)
C01V 0.041(3) 0.024(2) 0.037(3) 0.007(2) -0.005(2) -0.021(2)
C01W 0.025(2) 0.022(2) 0.026(2) -0.0014(18) 0.0011(19) -0.0110(19)
C01X 0.025(2) 0.016(2) 0.027(3) -0.0067(18) 0.0024(19) -0.0040(18)
C01Y 0.024(2) 0.018(2) 0.041(3) -0.004(2) -0.012(2) -0.0089(19)
C01Z 0.024(2) 0.037(3) 0.024(2) 0.007(2) -0.0090(19) -0.018(2)
C020 0.014(2) 0.027(2) 0.039(3) -0.007(2) -0.002(2) -0.0038(19)
C021 0.026(2) 0.0126(19) 0.029(3) -0.0002(17) -0.0048(19) -0.0008(18)
C022 0.028(3) 0.036(3) 0.022(2) -0.004(2) -0.0043(19) -0.014(2)
C023 0.018(2) 0.032(3) 0.039(3) 0.004(2) -0.008(2) -0.013(2)
C024 0.020(2) 0.024(2) 0.035(3) -0.004(2) -0.011(2) -0.0069(19)
C025 0.028(2) 0.023(2) 0.015(2) -0.0022(17) -0.0051(18) -0.0094(19)
C026 0.026(2) 0.020(2) 0.037(3) 0.003(2) -0.004(2) -0.011(2)
C027 0.030(3) 0.017(2) 0.033(3) -0.0047(19) -0.003(2) -0.0103(19)
C028 0.025(2) 0.023(2) 0.033(3) -0.009(2) -0.002(2) -0.009(2)
C029 0.031(2) 0.017(2) 0.024(2) -0.0014(17) -0.0037(19) -0.0113(19)
C02A 0.028(2) 0.019(2) 0.033(3) -0.0005(19) 0.005(2) -0.007(2)
C02B 0.025(2) 0.017(2) 0.030(3) -0.0049(18) -0.004(2) -0.0070(19)
C02C 0.022(2) 0.033(3) 0.029(3) -0.011(2) 0.010(2) -0.012(2)
C02D 0.021(2) 0.026(2) 0.036(3) 0.007(2) -0.012(2) -0.009(2)
C02E 0.046(3) 0.021(2) 0.020(2) 0.0033(18) -0.012(2) -0.011(2)
C02F 0.029(3) 0.020(2) 0.048(3) -0.008(2) 0.010(2) -0.013(2)
C02G 0.017(2) 0.025(2) 0.020(2) -0.0007(17) 0.0006(17) -0.0068(18)
C02H 0.041(3) 0.027(2) 0.024(3) 0.009(2) -0.008(2) -0.016(2)
C02I 0.044(3) 0.016(2) 0.022(3) -0.0010(18) -0.009(2) 0.001(2)

loop_
_atom_type_symbol
_atom_type_description
_atom_type_scat_dispersion_real
_atom_type_scat_dispersion_imag
_atom_type_scat_source
C C 0.0033 0.0016 'International Tables Vol C Tables 4.2.6.8 and 6.1.1.4'
H H 0.0000 0.0000 'International Tables Vol C Tables 4.2.6.8 and 6.1.1.4'
O O 0.0106 0.0060 'International Tables Vol C Tables 4.2.6.8 and 6.1.1.4'
P P 0.1023 0.0942 'International Tables Vol C Tables 4.2.6.8 and 6.1.1.4'

loop_
_geom_angle_atom_site_label_1
_geom_angle_atom_site_label_2
_geom_angle_atom_site_label_3
_geom_angle
O008 P001 C00O 111.63(19)
O008 P001 C00R 110.52(19)
O008 P001 C010 110.4(2)
C00O P001 C00R 110.1(2)
C010 P001 C00O 107.4(2)
C010 P001 C00R 106.54(19)
O00A P002 C00W 112.55(19)
O00A P002 C015 111.88(19)
O00A P002 C01A 110.46(19)
C00W P002 C015 106.9(2)
C00W P002 C01A 106.48(19)
C01A P002 C015 108.29(19)
O007 P003 C00L 111.30(18)
O007 P003 C00V 108.72(19)
O007 P003 C012 111.33(19)
C00L P003 C00V 110.99(19)
C00L P003 C012 106.61(19)
C00V P003 C012 107.84(18)
O00B P004 O00F 113.50(19)
O00B P004 O00H 113.64(18)
O00B P004 O00I 112.37(19)
O00H P004 O00F 104.26(19)
O00I P004 O00F 105.00(19)
O00I P004 O00H 107.3(2)
O00C P005 C00K 112.22(18)
O00C P005 C00T 111.17(19)
O00C P005 C00X 110.76(19)
C00T P005 C00K 106.16(19)
C00X P005 C00K 107.4(2)
C00X P005 C00T 108.9(2)
O009 P006 O00D 115.10(19)
O009 P006 O00E 112.87(19)
O009 P006 O00G 110.3(2)
O00E P006 O00D 105.7(2)
O00G P006 O00D 103.27(19)
O00G P006 O00E 108.9(2)
C025 C00J C00L 120.1(4)
C01I C00K P005 123.8(3)
C01I C00K C029 119.4(4)
C029 C00K P005 116.8(3)
C00J C00L P003 124.5(3)
C00J C00L C01E 119.4(4)
C01E C00L P003 115.8(3)
C00U C00M C00V 120.2(4)
C02F C00N C00S 120.9(4)
C01M C00O P001 117.0(3)
C01S C00O P001 123.0(3)
C01S C00O C01M 119.9(4)
C01F C00P C012 120.1(4)
C010 C00Q C02C 120.5(4)
C00S C00R P001 118.4(3)
C00S C00R C014 119.0(4)
C014 C00R P001 122.3(3)
C00N C00S C00R 120.0(4)
C01D C00T P005 122.1(3)
C02G C00T P005 118.3(3)
C02G C00T C01D 119.5(4)
C013 C00U C00M 120.1(5)
C00M C00V P003 116.7(3)
C00M C00V C00Z 119.4(4)
C00Z C00V P003 123.9(3)
C01N C00W P002 117.8(4)
C01N C00W C01W 119.2(4)
C01W C00W P002 122.9(3)
C016 C00X P005 123.2(3)
C01U C00X P005 117.6(3)
C01U C00X C016 119.1(4)
C01T C00Y C012 120.5(4)
C02B C00Z C00V 119.8(4)
C00Q C010 P001 116.4(3)
C00Q C010 C017 118.8(4)
C017 C010 P001 124.7(3)
C01A C011 C01G 119.6(4)
C00P C012 P003 123.4(3)
C00P C012 C00Y 119.5(4)
C00Y C012 P003 117.0(3)
C00U C013 C02B 120.1(4)
C02A C014 C00R 120.6(4)
C018 C015 P002 118.0(3)
C01J C015 P002 122.3(3)
C01J C015 C018 119.7(4)
C01O C016 C00X 120.2(4)
C024 C017 C010 120.2(4)
C02D C018 C015 120.2(4)
C01J C019 C01K 120.3(5)
C011 C01A P002 122.7(3)
C011 C01A C01H 119.7(4)
C01H C01A P002 117.6(3)
C01D C01B C01L 120.2(4)
C01S C01C C01X 120.1(4)
C01B C01D C00T 120.1(4)
C02I C01E C00L 119.8(4)
C00P C01F C023 119.8(5)
C01Z C01G C011 120.5(4)
C022 C01H C01A 119.7(4)
C00K C01I C02H 119.9(4)
C019 C01J C015 120.0(4)
C02D C01K C019 119.7(4)
C01B C01L C01R 119.9(4)
C021 C01M C00O 120.0(4)
C01V C01N C00W 120.4(5)
C01Q C01O C016 120.0(4)
C01U C01P C01Q 119.7(4)
C01O C01Q C01P 120.4(4)
C02G C01R C01L 120.1(4)
C01C C01S C00O 119.8(4)
C023 C01T C00Y 119.7(4)
C01P C01U C00X 120.5(4)
C01Y C01V C01N 120.3(5)
C00W C01W C028 119.9(4)
C021 C01X C01C 120.8(4)
C028 C01Y C01V 119.6(4)
C01G C01Z C022 120.1(4)
C024 C020 C02C 120.4(4)
C01X C021 C01M 119.5(4)
C01H C022 C01Z 120.2(5)
C01T C023 C01F 120.3(4)
C020 C024 C017 120.4(4)
C02E C025 C00J 120.0(4)
C027 C026 C02H 119.9(4)
C026 C027 C029 120.2(4)
C01Y C028 C01W 120.5(5)
C027 C029 C00K 120.1(4)
C014 C02A C02F 120.0(5)
C013 C02B C00Z 120.4(4)
C020 C02C C00Q 119.6(5)
C018 C02D C01K 120.0(4)
C025 C02E C02I 120.6(4)
C00N C02F C02A 119.6(4)
C00T C02G C01R 120.1(4)
C026 C02H C01I 120.4(5)
C02E C02I C01E 120.0(4)

loop_
_geom_bond_atom_site_label_1
_geom_bond_atom_site_label_2
_geom_bond_distance
P001 O008 1.490(3)
P001 C00O 1.796(4)
P001 C00R 1.807(5)
P001 C010 1.795(4)
P002 O00A 1.488(3)
P002 C00W 1.794(4)
P002 C015 1.799(4)
P002 C01A 1.798(4)
P003 O007 1.490(3)
P003 C00L 1.787(4)
P003 C00V 1.805(4)
P003 C012 1.806(4)
P004 O00B 1.487(3)
P004 O00F 1.554(3)
P004 O00H 1.537(3)
P004 O00I 1.531(4)
P005 O00C 1.497(3)
P005 C00K 1.793(4)
P005 C00T 1.789(5)
P005 C00X 1.789(4)
P006 O009 1.479(3)
P006 O00D 1.547(3)
P006 O00E 1.542(3)
P006 O00G 1.541(3)
C00J C00L 1.385(6)
C00J C025 1.383(6)
C00K C01I 1.378(6)
C00K C029 1.389(6)
C00L C01E 1.395(6)
C00M C00U 1.380(6)
C00M C00V 1.383(6)
C00N C00S 1.385(7)
C00N C02F 1.376(7)
C00O C01M 1.388(6)
C00O C01S 1.380(6)
C00P C012 1.384(6)
C00P C01F 1.381(6)
C00Q C010 1.385(6)
C00Q C02C 1.389(6)
C00R C00S 1.386(6)
C00R C014 1.395(6)
C00T C01D 1.398(6)
C00T C02G 1.377(6)
C00U C013 1.371(7)
C00V C00Z 1.386(6)
C00W C01N 1.383(6)
C00W C01W 1.385(7)
C00X C016 1.394(6)
C00X C01U 1.390(6)
C00Y C012 1.386(6)
C00Y C01T 1.385(6)
C00Z C02B 1.379(6)
C010 C017 1.390(6)
C011 C01A 1.388(6)
C011 C01G 1.395(6)
C013 C02B 1.373(7)
C014 C02A 1.381(6)
C015 C018 1.393(6)
C015 C01J 1.383(6)
C016 C01O 1.379(7)
C017 C024 1.380(6)
C018 C02D 1.373(7)
C019 C01J 1.373(7)
C019 C01K 1.391(7)
C01A C01H 1.396(6)
C01B C01D 1.376(6)
C01B C01L 1.378(7)
C01C C01S 1.373(6)
C01C C01X 1.377(6)
C01E C02I 1.384(6)
C01F C023 1.392(7)
C01G C01Z 1.367(7)
C01H C022 1.386(6)
C01I C02H 1.388(6)
C01K C02D 1.384(7)
C01L C01R 1.387(7)
C01M C021 1.380(6)
C01N C01V 1.381(7)
C01O C01Q 1.379(7)
C01P C01Q 1.383(7)
C01P C01U 1.380(7)
C01R C02G 1.384(6)
C01T C023 1.372(7)
C01V C01Y 1.381(8)
C01W C028 1.391(6)
C01X C021 1.370(7)
C01Y C028 1.370(7)
C01Z C022 1.386(7)
C020 C024 1.366(7)
C020 C02C 1.374(7)
C025 C02E 1.372(6)
C026 C027 1.371(7)
C026 C02H 1.372(7)
C027 C029 1.383(6)
C02A C02F 1.386(7)
C02E C02I 1.374(7)

loop_
_twin_individual_id
_twin_individual_mass_fraction_refined
1 0.751(2)
2 0.249(2)
